data_2020391
loop_
_publ_author_name
'Smith, Graham'
'Lynch, Daniel E.'

_publ_section_title
;
 Cyclic heterotetrameric and low-dimensional hydrogen-bonded polymeric
 structures in the morpholinium salts of ring-substituted benzoic acid
 analogues
;
_journal_coeditor_code KY3097
_journal_issue 2
_journal_name_full 'Acta Crystallographica Section C'
_journal_page_first 105
_journal_page_last 111
_journal_paper_doi 10.1107/S2053229615024821
_journal_volume 72
_journal_year 2016
_chemical_formula_iupac 'C4 H10 N O + , C7 H5 O3 -'
_chemical_formula_moiety 'C4 H10 N O +, C7 H5 O3 -'
_chemical_formula_sum 'C11 H15 N O4'
_chemical_formula_weight 225.24
_chemical_name_common 'Morpholinium salicylate'
_chemical_name_systematic
;
Tetrahydro-2<i>H</i>-1,4-oxazin-4-ium 2-hydroxybenzoate
;
_space_group_IT_number 4
_symmetry_cell_setting monoclinic
_symmetry_space_group_name_Hall 'P 2yb'
_symmetry_space_group_name_H-M 'P 1 21 1'
_atom_sites_solution_hydrogens geom
_atom_sites_solution_primary direct
_atom_sites_solution_secondary difmap
_audit_creation_method SHELXL97
_cell_angle_alpha 90.00
_cell_angle_beta 96.442(13)
_cell_angle_gamma 90.00
_cell_formula_units_Z 2
_cell_length_a 6.7342(10)
_cell_length_b 7.8271(10)
_cell_length_c 10.7822(17)
_cell_measurement_reflns_used 570
_cell_measurement_temperature 200.0(10)
_cell_measurement_theta_max 26.17
_cell_measurement_theta_min 3.76
_cell_volume 564.73(14)
_computing_cell_refinement
;
CrysAlis PRO (Agilent, 2014)
;
_computing_data_collection
;
CrysAlis PRO (Agilent, 2014)
;
_computing_data_reduction
;
CrysAlis PRO (Agilent, 2014)
;
_computing_molecular_graphics
;
PLATON (Spek, 2009)
;
_computing_publication_material
;
PLATON (Spek, 2009)
;
_computing_structure_refinement
;
SHELXL97 (Sheldrick, 2008) within WinGX (Farrugia, 2012)
;
_computing_structure_solution
;
SIR92 (Altomare <i>et al.</i>, 1993)
;
_diffrn_ambient_temperature 200.0(10)
_diffrn_detector_area_resol_mean 16.077
_diffrn_measured_fraction_theta_full 0.997
_diffrn_measured_fraction_theta_max 0.997
_diffrn_measurement_device_type 'Oxford Gemini-S CCD area-detector'
_diffrn_measurement_method \w
_diffrn_radiation_monochromator graphite
_diffrn_radiation_source 'Enhance (Mo) X-ray source'
_diffrn_radiation_type MoK\a
_diffrn_radiation_wavelength 0.71073
_diffrn_reflns_av_R_equivalents 0.0175
_diffrn_reflns_av_sigmaI/netI 0.0413
_diffrn_reflns_limit_h_max 8
_diffrn_reflns_limit_h_min -7
_diffrn_reflns_limit_k_max 8
_diffrn_reflns_limit_k_min -9
_diffrn_reflns_limit_l_max 13
_diffrn_reflns_limit_l_min -7
_diffrn_reflns_number 2061
_diffrn_reflns_theta_full 25.98
_diffrn_reflns_theta_max 25.98
_diffrn_reflns_theta_min 3.22
_diffrn_standards_number 0
_exptl_absorpt_coefficient_mu 0.101
_exptl_absorpt_correction_T_max 0.980
_exptl_absorpt_correction_T_min 0.886
_exptl_absorpt_correction_type multi-scan
_exptl_absorpt_process_details
;
(CrysAlis PRO; Agilent, 2014)
;
_exptl_crystal_colour colourless
_exptl_crystal_density_diffrn 1.325
_exptl_crystal_density_method 'not measured'
_exptl_crystal_description plate
_exptl_crystal_F_000 240
_exptl_crystal_size_max 0.35
_exptl_crystal_size_mid 0.25
_exptl_crystal_size_min 0.12
_refine_diff_density_max 0.125
_refine_diff_density_min -0.168
_refine_ls_abs_structure_details
;
Flack (1983), with 1201 Friedel pairs
;
_refine_ls_abs_structure_Flack 0.2(14)
_refine_ls_extinction_method none
_refine_ls_goodness_of_fit_ref 1.051
_refine_ls_hydrogen_treatment mixed
_refine_ls_matrix_type full
_refine_ls_number_parameters 154
_refine_ls_number_reflns 1735
_refine_ls_number_restraints 3
_refine_ls_restrained_S_all 1.051
_refine_ls_R_factor_all 0.0514
_refine_ls_R_factor_gt 0.0409
_refine_ls_shift/su_max 0.000
_refine_ls_shift/su_mean 0.000
_refine_ls_structure_factor_coef Fsqd
_refine_ls_weighting_details 'calc w = 1/[\s^2^(Fo^2^)+(0.0383P)^2^+0.0060P] where P=(Fo^2^+2Fc^2^)/3'
_refine_ls_weighting_scheme calc
_refine_ls_wR_factor_gt 0.0830
_refine_ls_wR_factor_ref 0.0906
_reflns_number_gt 1484
_reflns_number_total 1735
_reflns_threshold_expression I>2\s(I)
_cod_data_source_file ky3097sup1.cif
_cod_data_source_block I
_cod_depositor_comments 'Adding full bibliography for 2020391--2020394.cif.'
_cod_original_sg_symbol_H-M 'P 21'
_cod_database_code 2020391
_cod_database_fobs_code 2020391

loop_
_symmetry_equiv_pos_as_xyz
'x, y, z'
'-x, y+1/2, -z'

loop_
_atom_site_aniso_label
_atom_site_aniso_U_11
_atom_site_aniso_U_22
_atom_site_aniso_U_33
_atom_site_aniso_U_12
_atom_site_aniso_U_13
_atom_site_aniso_U_23
O2A 0.0498(11) 0.0536(13) 0.0445(11) 0.0152(10) 0.0162(9) 0.0143(10)
O11A 0.0413(10) 0.0609(14) 0.0647(13) 0.0137(10) 0.0181(9) -0.0134(11)
O12A 0.0545(11) 0.0509(11) 0.0453(11) 0.0018(10) 0.0267(9) 0.0009(11)
C1A 0.0314(12) 0.0299(14) 0.0366(14) -0.0005(11) 0.0093(10) -0.0050(11)
C2A 0.0375(12) 0.0311(13) 0.0331(13) 0.0013(12) 0.0090(10) -0.0032(12)
C3A 0.0368(12) 0.0424(15) 0.0453(15) 0.0030(13) 0.0142(11) -0.0051(14)
C4A 0.0517(15) 0.0450(16) 0.0372(16) -0.0080(14) 0.0209(13) -0.0040(13)
C5A 0.0614(17) 0.0446(17) 0.0318(13) 0.0009(15) 0.0078(12) 0.0024(13)
C6A 0.0413(14) 0.0398(17) 0.0397(14) 0.0062(13) 0.0015(12) -0.0039(13)
C11A 0.0384(14) 0.0364(15) 0.0396(16) -0.0050(13) 0.0130(12) -0.0134(12)
O4B 0.0664(12) 0.0488(13) 0.0421(11) 0.0033(10) 0.0243(10) 0.0063(10)
N1B 0.0470(12) 0.0410(13) 0.0363(12) 0.0043(12) 0.0207(10) 0.0029(11)
C2B 0.0428(14) 0.0496(18) 0.0417(15) -0.0011(14) 0.0123(12) -0.0075(13)
C3B 0.0440(14) 0.0501(19) 0.0561(18) -0.0092(14) 0.0229(14) -0.0111(15)
C5B 0.0480(14) 0.0514(17) 0.0377(15) 0.0064(16) 0.0091(11) -0.0041(15)
C6B 0.0352(12) 0.0504(16) 0.0480(16) 0.0010(14) 0.0104(11) -0.0048(14)

loop_
_atom_site_type_symbol
_atom_site_label
_atom_site_fract_x
_atom_site_fract_y
_atom_site_fract_z
_atom_site_U_iso_or_equiv
_atom_site_thermal_displace_type
_atom_site_calc_flag
_atom_site_refinement_flags
_atom_site_occupancy
O O2A 0.3375(3) 0.8926(2) 0.11941(17) 0.0485(7) Uani d D 1.000
O O11A 0.8519(3) 0.6036(3) 0.15121(18) 0.0547(7) Uani d . 1.000
O O12A 0.6669(2) 0.8044(3) 0.04968(16) 0.0486(6) Uani d . 1.000
C C1A 0.5667(3) 0.7022(3) 0.2387(2) 0.0322(8) Uani d . 1.000
C C2A 0.3878(3) 0.7958(4) 0.2227(2) 0.0335(7) Uani d . 1.000
C C3A 0.2564(4) 0.7893(4) 0.3122(2) 0.0408(8) Uani d . 1.000
C C4A 0.3033(4) 0.6955(3) 0.4188(2) 0.0434(9) Uani d . 1.000
C C5A 0.4790(4) 0.6066(4) 0.4382(2) 0.0457(9) Uani d . 1.000
C C6A 0.6093(4) 0.6092(4) 0.3482(2) 0.0405(9) Uani d . 1.000
C C11A 0.7067(4) 0.7011(3) 0.1409(2) 0.0375(9) Uani d . 1.000
O O4B 0.9619(3) 0.1484(2) 0.33754(17) 0.0511(7) Uani d . 1.000
N N1B 1.0591(3) 0.3055(3) 0.1168(2) 0.0402(7) Uani d D 1.000
C C2B 0.9180(4) 0.1607(4) 0.1130(2) 0.0441(9) Uani d . 1.000
C C3B 0.8174(4) 0.1607(4) 0.2308(3) 0.0488(10) Uani d . 1.000
C C5B 1.0945(4) 0.2905(4) 0.3436(2) 0.0454(9) Uani d . 1.000
C C6B 1.2045(3) 0.2988(5) 0.2310(2) 0.0441(9) Uani d . 1.000
H H2A 0.438(3) 0.886(4) 0.074(2) 0.0730 Uiso d D 1.000
H H3A 0.13350 0.84990 0.29990 0.0490 Uiso c R 1.000
H H4A 0.21240 0.69200 0.48010 0.0520 Uiso c R 1.000
H H5A 0.51100 0.54360 0.51310 0.0550 Uiso c R 1.000
H H6A 0.73040 0.54620 0.36140 0.0490 Uiso c R 1.000
H H11B 1.136(3) 0.292(4) 0.0516(19) 0.0480 Uiso d D 1.000
H H12B 0.989(4) 0.403(4) 0.115(3) 0.0480 Uiso d D 1.000
H H21B 0.99070 0.05190 0.10570 0.0530 Uiso c R 1.000
H H22B 0.81660 0.17170 0.03950 0.0530 Uiso c R 1.000
H H31B 0.73940 0.26730 0.23540 0.0580 Uiso c R 1.000
H H32B 0.72390 0.06300 0.22950 0.0580 Uiso c R 1.000
H H51B 1.19150 0.28100 0.41940 0.0540 Uiso c R 1.000
H H52B 1.01740 0.39730 0.35000 0.0540 Uiso c R 1.000
H H61B 1.29050 0.40160 0.23540 0.0530 Uiso c R 1.000
H H62B 1.29100 0.19690 0.22820 0.0530 Uiso c R 1.000

loop_
_atom_type_symbol
_atom_type_description
_atom_type_scat_dispersion_real
_atom_type_scat_dispersion_imag
_atom_type_scat_source
C C 0.0033 0.0016 'International Tables Vol C Tables 4.2.6.8 and 6.1.1.4'
H H 0.0000 0.0000 'International Tables Vol C Tables 4.2.6.8 and 6.1.1.4'
N N 0.0061 0.0033 'International Tables Vol C Tables 4.2.6.8 and 6.1.1.4'
O O 0.0106 0.0060 'International Tables Vol C Tables 4.2.6.8 and 6.1.1.4'

loop_
_geom_angle_atom_site_label_1
_geom_angle_atom_site_label_2
_geom_angle_atom_site_label_3
_geom_angle
_geom_angle_publ_flag
C2A O2A H2A 106.7(17) no
C3B O4B C5B 110.64(19) no
C2B N1B C6B 111.0(2) no
H11B N1B H12B 115(3) no
C6B N1B H12B 110(2) no
C2B N1B H12B 108.5(18) no
C6B N1B H11B 104.6(13) no
C2B N1B H11B 107.7(18) no
C6A C1A C11A 120.8(2) no
C2A C1A C11A 121.2(2) no
C2A C1A C6A 118.1(2) no
O2A C2A C3A 118.2(2) no
O2A C2A C1A 121.57(19) no
C1A C2A C3A 120.2(2) no
C2A C3A C4A 120.0(3) no
C3A C4A C5A 121.0(2) no
C4A C5A C6A 119.5(2) no
C1A C6A C5A 121.2(2) no
O11A C11A C1A 119.8(2) no
O12A C11A C1A 116.5(2) no
O11A C11A O12A 123.7(2) no
C4A C3A H3A 120.00 no
C2A C3A H3A 120.00 no
C5A C4A H4A 120.00 no
C3A C4A H4A 120.00 no
C6A C5A H5A 120.00 no
C4A C5A H5A 120.00 no
C1A C6A H6A 119.00 no
C5A C6A H6A 119.00 no
N1B C2B C3B 109.0(2) no
O4B C3B C2B 110.5(2) no
O4B C5B C6B 111.3(2) no
N1B C6B C5B 109.55(18) no
N1B C2B H21B 110.00 no
N1B C2B H22B 110.00 no
C3B C2B H21B 110.00 no
C3B C2B H22B 110.00 no
H21B C2B H22B 108.00 no
O4B C3B H31B 110.00 no
O4B C3B H32B 110.00 no
C2B C3B H31B 110.00 no
C2B C3B H32B 110.00 no
H31B C3B H32B 108.00 no
O4B C5B H51B 109.00 no
O4B C5B H52B 109.00 no
C6B C5B H51B 109.00 no
C6B C5B H52B 109.00 no
H51B C5B H52B 108.00 no
N1B C6B H61B 110.00 no
N1B C6B H62B 110.00 no
C5B C6B H61B 110.00 no
C5B C6B H62B 110.00 no
H61B C6B H62B 108.00 no

loop_
_geom_bond_atom_site_label_1
_geom_bond_atom_site_label_2
_geom_bond_distance
_geom_bond_publ_flag
O2A C2A 1.358(3) no
O11A C11A 1.236(3) no
O12A C11A 1.278(3) no
O2A H2A 0.88(2) no
O4B C3B 1.425(4) no
O4B C5B 1.423(3) no
N1B C6B 1.486(3) no
N1B C2B 1.477(4) no
N1B H12B 0.90(3) no
N1B H11B 0.93(2) no
C1A C6A 1.389(3) no
C1A C11A 1.491(3) no
C1A C2A 1.404(3) no
C2A C3A 1.382(3) no
C3A C4A 1.371(3) no
C4A C5A 1.368(4) no
C5A C6A 1.380(3) no
C3A H3A 0.9500 no
C4A H4A 0.9500 no
C5A H5A 0.9500 no
C6A H6A 0.9500 no
C2B C3B 1.505(4) no
C5B C6B 1.493(3) no
C2B H21B 0.9900 no
C2B H22B 0.9900 no
C3B H31B 0.9900 no
C3B H32B 0.9900 no
C5B H51B 0.9900 no
C5B H52B 0.9900 no
C6B H61B 0.9900 no
C6B H62B 0.9900 no

loop_
_geom_hbond_atom_site_label_D
_geom_hbond_atom_site_label_H
_geom_hbond_atom_site_label_A
_geom_hbond_site_symmetry_A
_geom_hbond_distance_DH
_geom_hbond_distance_HA
_geom_hbond_distance_DA
_geom_hbond_angle_DHA
_geom_hbond_publ_flag
O2A H2A O12A . 0.88(2) 1.72(2) 2.517(3) 150(3) yes
N1B H11B O12A 2_745 0.93(2) 1.81(2) 2.715(3) 164(2) yes
N1B H12B O11A . 0.90(3) 1.88(3) 2.765(3) 167(3) yes
C4A H4A O4B 2_656 0.95 2.42 3.359(3) 168 yes
C2B H22B O2A 2_645 0.99 2.57 3.401(3) 142 yes

loop_
_geom_torsion_atom_site_label_1
_geom_torsion_atom_site_label_2
_geom_torsion_atom_site_label_3
_geom_torsion_atom_site_label_4
_geom_torsion
_geom_torsion_publ_flag
C5B O4B C3B C2B 61.1(3) no
C3B O4B C5B C6B -60.4(3) no
C6B N1B C2B C3B 55.6(3) no
C2B N1B C6B C5B -54.8(3) no
C2A C1A C6A C5A 0.8(4) no
C11A C1A C6A C5A -178.7(2) no
C2A C1A C11A O11A -172.2(2) no
C2A C1A C11A O12A 7.9(3) no
C6A C1A C11A O11A 7.3(4) no
C6A C1A C11A O12A -172.6(2) no
C11A C1A C2A O2A -1.8(4) no
C11A C1A C2A C3A 177.3(2) no
C6A C1A C2A O2A 178.7(2) no
C6A C1A C2A C3A -2.2(4) no
O2A C2A C3A C4A -178.8(2) no
C1A C2A C3A C4A 2.0(4) no
C2A C3A C4A C5A -0.3(4) no
C3A C4A C5A C6A -1.1(4) no
C4A C5A C6A C1A 0.8(4) no
N1B C2B C3B O4B -58.4(3) no
O4B C5B C6B N1B 56.6(3) no
